data_7222125
loop_
_publ_author_name
'Feng, Xun'
'Li, Rongfang'
'Wang, Liya'
'Ng, Seik Weng'
'Qin, Guozhan'
'Ma, Lufang'

_publ_section_title
;
 A series of homonuclear lanthanide coordination polymers based on a
 fluorescent conjugated ligand: syntheses, luminescence and sensor for
 pollutant chromate anion
;
_journal_issue 41
_journal_name_full CrystEngComm
_journal_page_first 7878
_journal_paper_doi 10.1039/C5CE01454A
_journal_volume 17
_journal_year 2015
_chemical_formula_moiety 'Er (C21 H10 N O8), H2 O'
_chemical_formula_sum 'C21 H12 Er N O9'
_chemical_formula_weight 589.58
_chemical_name_systematic
; 
 ? 
;
_space_group_IT_number 15
_symmetry_cell_setting monoclinic
_symmetry_space_group_name_Hall '-C 2yc'
_symmetry_space_group_name_H-M 'C 1 2/c 1'
_atom_sites_solution_hydrogens geom
_atom_sites_solution_primary direct
_atom_sites_solution_secondary difmap
_audit_creation_method SHELXL-97
_audit_update_record
;
2015-07-13 deposited with the CCDC.
2015-09-11 downloaded from the CCDC.
;
_cell_angle_alpha 90.00
_cell_angle_beta 114.0860(10)
_cell_angle_gamma 90.00
_cell_formula_units_Z 4
_cell_length_a 18.3160(14)
_cell_length_b 12.2002(9)
_cell_length_c 9.5032(7)
_cell_measurement_temperature 293(2)
_cell_volume 1938.7(3)
_computing_structure_refinement 'SHELXL-97 (Sheldrick, 1997)'
_computing_structure_solution 'SHELXS-97 (Sheldrick, 1990)'
_diffrn_ambient_temperature 293(2)
_diffrn_measured_fraction_theta_full 0.987
_diffrn_measured_fraction_theta_max 0.987
_diffrn_measurement_device_type 'CCD area detector'
_diffrn_measurement_method 'phi and omega scans'
_diffrn_radiation_monochromator graphite
_diffrn_radiation_source 'fine-focus sealed tube'
_diffrn_radiation_type MoK\a
_diffrn_radiation_wavelength 0.71073
_diffrn_reflns_av_R_equivalents 0.0233
_diffrn_reflns_av_sigmaI/netI 0.0291
_diffrn_reflns_limit_h_max 23
_diffrn_reflns_limit_h_min -23
_diffrn_reflns_limit_k_max 15
_diffrn_reflns_limit_k_min -13
_diffrn_reflns_limit_l_max 12
_diffrn_reflns_limit_l_min -8
_diffrn_reflns_number 5806
_diffrn_reflns_theta_full 27.50
_diffrn_reflns_theta_max 27.50
_diffrn_reflns_theta_min 2.07
_exptl_absorpt_coefficient_mu 4.387
_exptl_absorpt_correction_T_max 0.3135
_exptl_absorpt_correction_T_min 0.3135
_exptl_absorpt_correction_type multi-scan
_exptl_absorpt_process_details sadabs
_exptl_crystal_colour pink
_exptl_crystal_density_diffrn 2.020
_exptl_crystal_density_method 'not measured'
_exptl_crystal_description block
_exptl_crystal_F_000 1140
_refine_diff_density_max 1.552
_refine_diff_density_min -0.708
_refine_diff_density_rms 0.236
_refine_ls_extinction_method none
_refine_ls_goodness_of_fit_ref 1.108
_refine_ls_hydrogen_treatment constr
_refine_ls_matrix_type full
_refine_ls_number_parameters 150
_refine_ls_number_reflns 2208
_refine_ls_number_restraints 96
_refine_ls_restrained_S_all 1.157
_refine_ls_R_factor_all 0.0399
_refine_ls_R_factor_gt 0.0374
_refine_ls_shift/su_max 0.001
_refine_ls_shift/su_mean 0.001
_refine_ls_structure_factor_coef Fsqd
_refine_ls_weighting_details 'calc w=1/[\s^2^(Fo^2^)+(0.0685P)^2^+22.0500P] where P=(Fo^2^+2Fc^2^)/3'
_refine_ls_weighting_scheme calc
_refine_ls_wR_factor_gt 0.1113
_refine_ls_wR_factor_ref 0.1135
_reflns_number_gt 2070
_reflns_number_total 2208
_reflns_threshold_expression >2sigma(I)
_cod_data_source_file c5ce01454a2.cif
_cod_data_source_block er
_cod_depositor_comments 'Adding full bibliography for 7222120--7222125.cif.'
_cod_original_sg_symbol_H-M 'C 2/c'
_cod_database_code 7222125

loop_
_symmetry_equiv_pos_as_xyz
'x, y, z'
'x, -y, z+1/2'
'x+1/2, y+1/2, z'
'x+1/2, -y+1/2, z+1/2'
'-x, -y, -z'
'-x, y, -z-1/2'
'-x+1/2, -y+1/2, -z'
'-x+1/2, y+1/2, -z-1/2'

loop_
_atom_site_label
_atom_site_type_symbol
_atom_site_fract_x
_atom_site_fract_y
_atom_site_fract_z
_atom_site_U_iso_or_equiv
_atom_site_adp_type
_atom_site_occupancy
_atom_site_symmetry_multiplicity
_atom_site_calc_flag
_atom_site_refinement_flags
_atom_site_disorder_group
Er1 Er 0.5000 0.36567(3) 0.7500 0.01628(15) Uani 1 2 d S .
O1 O 0.5437(3) 0.2033(4) 0.6328(6) 0.0284(11) Uani 1 1 d U .
O2 O 0.6411(3) 0.3012(6) 0.7940(8) 0.0523(17) Uani 1 1 d U .
O3 O 0.9130(3) 0.1224(4) 0.9781(5) 0.0219(10) Uani 1 1 d U .
O4 O 0.9408(3) 0.0211(4) 0.8141(5) 0.0250(10) Uani 1 1 d U .
O1W O 0.6181(8) -0.1214(8) 0.5470(14) 0.038(3) Uani 0.50 1 d PU .
H1W1 H 0.5769 -0.1608 0.5146 0.057 Uiso 0.50 1 d PR .
H1W2 H 0.6554 -0.1557 0.5367 0.057 Uiso 0.50 1 d PR .
C1 C 0.6167(3) 0.2288(5) 0.6951(6) 0.0145(10) Uani 1 1 d U .
C2 C 0.6762(3) 0.1692(4) 0.6502(6) 0.0116(10) Uani 1 1 d U .
C3 C 0.7542(3) 0.1557(4) 0.7616(6) 0.0110(9) Uani 1 1 d U .
H3 H 0.7685 0.1858 0.8591 0.013 Uiso 1 1 calc R .
C4 C 0.8113(3) 0.0973(5) 0.7280(6) 0.0124(10) Uani 1 1 d U .
C5 C 0.7897(4) 0.0560(6) 0.5800(7) 0.0252(13) Uani 1 1 d U .
H5 H 0.8270 0.0179 0.5559 0.030 Uiso 1 1 calc R .
C6 C 0.7130(4) 0.0711(6) 0.4684(7) 0.0259(14) Uani 1 1 d U .
H6 H 0.6998 0.0447 0.3692 0.031 Uiso 1 1 calc R .
C7 C 0.6549(4) 0.1256(5) 0.5030(7) 0.0163(11) Uani 1 1 d U .
C8 C 0.8946(3) 0.0782(4) 0.8500(6) 0.0116(10) Uani 1 1 d U .
C9 C 0.5364(3) 0.2323(5) 0.3140(6) 0.0142(10) Uani 1 1 d U .
H9 H 0.5605 0.2983 0.3576 0.017 Uiso 1 1 calc R .
C10 C 0.5733(4) 0.1333(4) 0.3767(7) 0.0163(11) Uani 1 1 d U .
N1 N 0.5359(4) 0.0393(5) 0.3131(7) 0.0265(13) Uani 0.50 1 d P 1
H1 H 0.5581 -0.0236 0.3533 0.032 Uiso 0.50 1 calc PR 1
C11 C 0.5359(4) 0.0393(5) 0.3131(7) 0.0265(13) Uani 0.50 1 d PU 2
H11 H 0.5594 -0.0272 0.3556 0.032 Uiso 0.50 1 calc PR 2

loop_
_atom_site_aniso_label
_atom_site_aniso_U_11
_atom_site_aniso_U_22
_atom_site_aniso_U_33
_atom_site_aniso_U_23
_atom_site_aniso_U_13
_atom_site_aniso_U_12
Er1 0.0115(2) 0.0204(2) 0.0161(2) 0.000 0.00478(15) 0.000
O1 0.0142(19) 0.033(2) 0.038(2) -0.0154(19) 0.0116(18) -0.0010(17)
O2 0.022(2) 0.064(3) 0.063(3) -0.042(3) 0.009(2) 0.009(2)
O3 0.015(2) 0.032(2) 0.0107(18) -0.0045(15) -0.0021(16) 0.0093(16)
O4 0.0140(19) 0.035(2) 0.020(2) -0.0052(18) 0.0007(16) 0.0163(17)
O1W 0.041(4) 0.021(4) 0.041(4) 0.004(3) 0.007(4) -0.004(3)
C1 0.010(2) 0.018(2) 0.015(2) -0.0008(19) 0.0039(18) 0.0075(18)
C2 0.008(2) 0.013(2) 0.013(2) -0.0026(18) 0.0033(18) 0.0040(18)
C3 0.009(2) 0.014(2) 0.009(2) -0.0031(17) 0.0028(18) 0.0026(17)
C4 0.007(2) 0.018(2) 0.009(2) -0.0014(18) -0.0003(17) 0.0059(18)
C5 0.015(2) 0.039(3) 0.018(3) -0.008(2) 0.003(2) 0.013(2)
C6 0.019(3) 0.041(3) 0.015(2) -0.012(2) 0.003(2) 0.011(2)
C7 0.011(2) 0.022(3) 0.011(2) -0.0030(18) -0.0015(19) 0.0060(18)
C8 0.009(2) 0.014(2) 0.009(2) 0.0000(17) 0.0013(17) 0.0035(17)
C9 0.009(2) 0.016(2) 0.013(2) 0.0000(18) 0.000(2) 0.0011(18)
C10 0.009(2) 0.021(3) 0.013(2) -0.0003(18) -0.0010(19) 0.0037(18)
N1 0.019(3) 0.018(2) 0.031(3) 0.006(2) -0.001(2) 0.005(2)
C11 0.019(3) 0.018(2) 0.031(3) 0.006(2) -0.001(2) 0.005(2)

loop_
_atom_type_symbol
_atom_type_description
_atom_type_scat_dispersion_real
_atom_type_scat_dispersion_imag
_atom_type_scat_source
C C 0.0033 0.0016 'International Tables Vol C Tables 4.2.6.8 and 6.1.1.4'
H H 0.0000 0.0000 'International Tables Vol C Tables 4.2.6.8 and 6.1.1.4'
N N 0.0061 0.0033 'International Tables Vol C Tables 4.2.6.8 and 6.1.1.4'
O O 0.0106 0.0060 'International Tables Vol C Tables 4.2.6.8 and 6.1.1.4'
Er Er -0.2586 4.9576 'International Tables Vol C Tables 4.2.6.8 and 6.1.1.4'

loop_
_geom_angle_atom_site_label_1
_geom_angle_atom_site_label_2
_geom_angle_atom_site_label_3
_geom_angle
_geom_angle_site_symmetry_1
_geom_angle_site_symmetry_3
O4 Er1 O4 74.6(3) 8_657 3_455
O4 Er1 O3 81.35(14) 8_657 4_454
O4 Er1 O3 93.13(16) 3_455 4_454
O4 Er1 O3 93.13(16) 8_657 7_657
O4 Er1 O3 81.35(14) 3_455 7_657
O3 Er1 O3 173.1(2) 4_454 7_657
O4 Er1 O1 104.43(18) 8_657 .
O4 Er1 O1 169.70(15) 3_455 .
O3 Er1 O1 76.63(17) 4_454 .
O3 Er1 O1 108.95(15) 7_657 .
O4 Er1 O1 169.70(15) 8_657 6_657
O4 Er1 O1 104.43(18) 3_455 6_657
O3 Er1 O1 108.95(15) 4_454 6_657
O3 Er1 O1 76.63(17) 7_657 6_657
O1 Er1 O1 78.4(2) . 6_657
O4 Er1 O2 137.29(17) 8_657 6_657
O4 Er1 O2 75.7(2) 3_455 6_657
O3 Er1 O2 70.40(18) 4_454 6_657
O3 Er1 O2 111.9(2) 7_657 6_657
O1 Er1 O2 99.5(2) . 6_657
O1 Er1 O2 50.22(16) 6_657 6_657
O4 Er1 O2 75.7(2) 8_657 .
O4 Er1 O2 137.29(17) 3_455 .
O3 Er1 O2 111.9(2) 4_454 .
O3 Er1 O2 70.40(18) 7_657 .
O1 Er1 O2 50.22(16) . .
O1 Er1 O2 99.5(2) 6_657 .
O2 Er1 O2 144.3(3) 6_657 .
C1 O1 Er1 93.7(3) . .
C1 O2 Er1 93.9(4) . .
C8 O3 Er1 150.0(4) . 7_657
C8 O4 Er1 160.9(4) . 3_545
H1W1 O1W H1W2 108.9 . .
O2 C1 O1 121.3(5) . .
O2 C1 C2 118.8(5) . .
O1 C1 C2 119.9(5) . .
C3 C2 C7 119.7(5) . .
C3 C2 C1 118.4(5) . .
C7 C2 C1 121.9(5) . .
C2 C3 C4 120.9(5) . .
C2 C3 H3 119.6 . .
C4 C3 H3 119.6 . .
C5 C4 C3 118.8(5) . .
C5 C4 C8 120.1(5) . .
C3 C4 C8 121.0(5) . .
C6 C5 C4 120.5(5) . .
C6 C5 H5 119.7 . .
C4 C5 H5 119.7 . .
C5 C6 C7 120.9(6) . .
C5 C6 H6 119.6 . .
C7 C6 H6 119.6 . .
C6 C7 C2 119.2(5) . .
C6 C7 C10 116.7(5) . .
C2 C7 C10 124.1(5) . .
O4 C8 O3 124.5(5) . .
O4 C8 C4 117.5(5) . .
O3 C8 C4 118.0(5) . .
C10 C9 C9 119.9(3) . 6_656
C10 C9 H9 120.1 . .
C9 C9 H9 120.1 6_656 .
N1 C10 C9 118.6(5) . .
N1 C10 C7 117.8(5) . .
C9 C10 C7 123.5(5) . .
C10 N1 N1 121.5(3) . 6_656
C10 N1 H1 119.2 . .
N1 N1 H1 119.2 6_656 .

loop_
_geom_bond_atom_site_label_1
_geom_bond_atom_site_label_2
_geom_bond_distance
_geom_bond_site_symmetry_2
Er1 O4 2.384(4) 8_657
Er1 O4 2.384(4) 3_455
Er1 O3 2.424(4) 4_454
Er1 O3 2.424(4) 7_657
Er1 O1 2.556(5) .
Er1 O1 2.556(5) 6_657
Er1 O2 2.567(5) 6_657
Er1 O2 2.567(5) .
O1 C1 1.261(7) .
O2 C1 1.233(8) .
O3 C8 1.245(7) .
O3 Er1 2.424(4) 7_657
O4 C8 1.246(7) .
O4 Er1 2.384(4) 3_545
O1W H1W1 0.8401 .
O1W H1W2 0.8400 .
C1 C2 1.509(7) .
C2 C3 1.398(7) .
C2 C7 1.396(8) .
C3 C4 1.406(7) .
C3 H3 0.9300 .
C4 C5 1.390(8) .
C4 C8 1.511(7) .
C5 C6 1.385(8) .
C5 H5 0.9300 .
C6 C7 1.402(8) .
C6 H6 0.9300 .
C7 C10 1.490(8) .
C9 C10 1.393(7) .
C9 C9 1.391(10) 6_656
C9 H9 0.9300 .
C10 N1 1.346(8) .
N1 N1 1.371(12) 6_656
N1 H1 0.8800 .

loop_
_geom_torsion_atom_site_label_1
_geom_torsion_atom_site_label_2
_geom_torsion_atom_site_label_3
_geom_torsion_atom_site_label_4
_geom_torsion
_geom_torsion_site_symmetry_1
_geom_torsion_site_symmetry_4
O4 Er1 O1 C1 51.8(4) 8_657 .
O4 Er1 O1 C1 134.9(8) 3_455 .
O3 Er1 O1 C1 129.0(4) 4_454 .
O3 Er1 O1 C1 -46.7(4) 7_657 .
O1 Er1 O1 C1 -118.1(4) 6_657 .
O2 Er1 O1 C1 -163.9(4) 6_657 .
O2 Er1 O1 C1 -5.1(4) . .
O4 Er1 O2 C1 -117.9(5) 8_657 .
O4 Er1 O2 C1 -165.0(4) 3_455 .
O3 Er1 O2 C1 -43.6(5) 4_454 .
O3 Er1 O2 C1 143.4(5) 7_657 .
O1 Er1 O2 C1 5.2(4) . .
O1 Er1 O2 C1 71.4(5) 6_657 .
O2 Er1 O2 C1 42.9(5) 6_657 .
Er1 O2 C1 O1 -9.5(7) . .
Er1 O2 C1 C2 171.2(5) . .
Er1 O1 C1 O2 9.6(7) . .
Er1 O1 C1 C2 -171.1(5) . .
O2 C1 C2 C3 30.8(9) . .
O1 C1 C2 C3 -148.5(6) . .
O2 C1 C2 C7 -150.7(7) . .
O1 C1 C2 C7 30.0(9) . .
C7 C2 C3 C4 -1.0(9) . .
C1 C2 C3 C4 177.6(5) . .
C2 C3 C4 C5 2.1(9) . .
C2 C3 C4 C8 -177.2(5) . .
C3 C4 C5 C6 -0.8(10) . .
C8 C4 C5 C6 178.6(6) . .
C4 C5 C6 C7 -1.7(12) . .
C5 C6 C7 C2 2.9(11) . .
C5 C6 C7 C10 -177.4(6) . .
C3 C2 C7 C6 -1.5(9) . .
C1 C2 C7 C6 180.0(6) . .
C3 C2 C7 C10 178.8(5) . .
C1 C2 C7 C10 0.3(9) . .
Er1 O4 C8 O3 109.2(11) 3_545 .
Er1 O4 C8 C4 -72.5(13) 3_545 .
Er1 O3 C8 O4 -19.2(12) 7_657 .
Er1 O3 C8 C4 162.5(6) 7_657 .
C5 C4 C8 O4 -2.8(9) . .
C3 C4 C8 O4 176.6(6) . .
C5 C4 C8 O3 175.6(6) . .
C3 C4 C8 O3 -5.0(8) . .
C9 C9 C10 N1 -1.6(11) 6_656 .
C9 C9 C10 C7 173.5(7) 6_656 .
C6 C7 C10 N1 57.6(9) . .
C2 C7 C10 N1 -122.8(7) . .
C6 C7 C10 C9 -117.5(7) . .
C2 C7 C10 C9 62.2(9) . .
C9 C10 N1 N1 1.6(13) . 6_656
C7 C10 N1 N1 -173.8(8) . 6_656
